data_7063482
loop_
_publ_author_name
'Guo, Jinkun'
'Huang, Shiliang'
'Wei, Liyuan'
'Lang, Qing'
'Hao, Wenjia'
'Xu, Yuangang'
'Liu, Yu'
'Lu, Ming'

_publ_section_title
;
 Dinitromethyltetrazole (DNMT)-based energetic coordination polymers
 (ECPs) as lead-free primary explosives and laser initiators
;
_journal_issue 41
_journal_name_full 'New Journal of Chemistry'
_journal_page_first 18014
_journal_page_last 18021
_journal_paper_doi 10.1039/D4NJ03134B
_journal_volume 48
_journal_year 2024
_chemical_formula_moiety 'C2 N6 O4, 2(Rb)'
_chemical_formula_sum 'C2 N6 O4 Rb2'
_chemical_formula_weight 343.02
_space_group_crystal_system orthorhombic
_space_group_IT_number 60
_space_group_name_Hall '-P 2n 2ab'
_space_group_name_H-M_alt 'P b c n'
_audit_block_doi 10.5517/ccdc.csd.cc2jfh9s
_audit_creation_date 2024-09-03
_audit_creation_method
;
Olex2 1.5
(compiled 2023.08.24 svn.re1ec1418 for OlexSys, GUI svn.r6817)
;
_audit_update_record
;
2024-09-20 deposited with the CCDC.	2024-09-25 downloaded from the CCDC.
;
_cell_angle_alpha 90
_cell_angle_beta 90
_cell_angle_gamma 90
_cell_formula_units_Z 4
_cell_length_a 10.0500(2)
_cell_length_b 9.42575(16)
_cell_length_c 9.12606(18)
_cell_measurement_reflns_used 3879
_cell_measurement_temperature 298(2)
_cell_measurement_theta_max 76.5310
_cell_measurement_theta_min 4.7910
_cell_volume 864.50(3)
_computing_cell_refinement 'CrysAlisPro 1.171.40.84a (Rigaku OD, 2020)'
_computing_data_collection 'CrysAlisPro 1.171.40.84a (Rigaku OD, 2020)'
_computing_data_reduction 'CrysAlisPro 1.171.40.84a (Rigaku OD, 2020)'
_computing_molecular_graphics 'Olex2 1.5 (Dolomanov et al., 2009)'
_computing_publication_material 'Olex2 1.5 (Dolomanov et al., 2009)'
_computing_structure_refinement 'SHELXL-2017/1 (Sheldrick, 2017)'
_computing_structure_solution 'SHELXS-2016/5 (Sheldrick, 2016)'
_diffrn_ambient_temperature 298(2)
_diffrn_measured_fraction_theta_full 1.000
_diffrn_measured_fraction_theta_max 1.000
_diffrn_measurement_device_type 'XtaLAB Synergy, Dualflex, HyPix'
_diffrn_radiation_type CuK\a
_diffrn_radiation_wavelength 1.54184
_diffrn_reflns_av_R_equivalents 0.0205
_diffrn_reflns_av_unetI/netI 0.0151
_diffrn_reflns_Laue_measured_fraction_full 1.000
_diffrn_reflns_Laue_measured_fraction_max 1.000
_diffrn_reflns_limit_h_max 12
_diffrn_reflns_limit_h_min -12
_diffrn_reflns_limit_k_max 11
_diffrn_reflns_limit_k_min -11
_diffrn_reflns_limit_l_max 11
_diffrn_reflns_limit_l_min -11
_diffrn_reflns_number 4639
_diffrn_reflns_point_group_measured_fraction_full 1.000
_diffrn_reflns_point_group_measured_fraction_max 1.000
_diffrn_reflns_theta_full 67.684
_diffrn_reflns_theta_max 74.280
_diffrn_reflns_theta_min 6.438
_diffrn_source 'micro-focus sealed X-ray tube'
_exptl_absorpt_coefficient_mu 14.822
_exptl_absorpt_correction_T_max 1.00000
_exptl_absorpt_correction_T_min 0.51260
_exptl_absorpt_correction_type multi-scan
_exptl_absorpt_process_details
;
CrysAlisPro 1.171.40.84a (Rigaku Oxford Diffraction, 2020)
Empirical absorption correction using spherical harmonics,
implemented in SCALE3 ABSPACK scaling algorithm.
;
_exptl_crystal_colour yellow
_exptl_crystal_colour_primary yellow
_exptl_crystal_density_diffrn 2.635
_exptl_crystal_description plate-like
_exptl_crystal_F_000 640
_exptl_crystal_size_max 0.15
_exptl_crystal_size_mid 0.1
_exptl_crystal_size_min 0.05
_refine_diff_density_max 1.228
_refine_diff_density_min -0.744
_refine_diff_density_rms 0.095
_refine_ls_extinction_coef 0.0012(2)
_refine_ls_extinction_expression Fc^*^=kFc[1+0.001xFc^2^\l^3^/sin(2\q)]^-1/4^
_refine_ls_extinction_method 'SHELXL-2017/1 (Sheldrick 2017)'
_refine_ls_goodness_of_fit_ref 1.081
_refine_ls_hydrogen_treatment undef
_refine_ls_matrix_type full
_refine_ls_number_parameters 66
_refine_ls_number_reflns 882
_refine_ls_number_restraints 0
_refine_ls_restrained_S_all 1.081
_refine_ls_R_factor_all 0.0285
_refine_ls_R_factor_gt 0.0278
_refine_ls_shift/su_max 0.001
_refine_ls_shift/su_mean 0.000
_refine_ls_structure_factor_coef Fsqd
_refine_ls_weighting_details 'w=1/[\s^2^(Fo^2^)+(0.0406P)^2^+1.4954P] where P=(Fo^2^+2Fc^2^)/3'
_refine_ls_weighting_scheme calc
_refine_ls_wR_factor_gt 0.0768
_refine_ls_wR_factor_ref 0.0774
_reflns_Friedel_coverage 0.000
_reflns_number_gt 844
_reflns_number_total 882
_reflns_threshold_expression 'I > 2\s(I)'
_cod_data_source_file d4nj03134b2.cif
_cod_data_source_block Rb2(DNMT)
_cod_depositor_comments 'Adding full bibliography for 7063480--7063485.cif.'
_cod_database_code 7063482
_shelx_shelxl_version_number 2017/1
_shelx_space_group_comment
;
The symmetry employed for this shelxl refinement is uniquely defined
by the following loop, which should always be used as a source of
symmetry information in preference to the above space-group names.
They are only intended as comments.
;
_shelx_estimated_absorpt_t_max 0.524
_shelx_estimated_absorpt_t_min 0.215
_olex2_refinement_description
;
;
_olex2_submission_special_instructions 'No special instructions were received'

loop_
_space_group_symop_operation_xyz
'x, y, z'
'-x+1/2, -y+1/2, z+1/2'
'-x, y, -z+1/2'
'x+1/2, -y+1/2, -z'
'-x, -y, -z'
'x-1/2, y-1/2, -z-1/2'
'x, -y, z-1/2'
'-x-1/2, y-1/2, z'

loop_
_atom_site_label
_atom_site_type_symbol
_atom_site_fract_x
_atom_site_fract_y
_atom_site_fract_z
_atom_site_U_iso_or_equiv
_atom_site_adp_type
_atom_site_occupancy
_atom_site_site_symmetry_order
_atom_site_calc_flag
_atom_site_refinement_flags_posn
_atom_site_refinement_flags_adp
_atom_site_refinement_flags_occupancy
_atom_site_disorder_assembly
_atom_site_disorder_group
Rb1 Rb 0.15819(3) 0.17337(3) 0.94141(4) 0.0420(2) Uani 1 1 d . . . . .
C1 C 0.500000 0.2004(5) 0.750000 0.0356(9) Uani 1 2 d S T P . .
C2 C 0.500000 0.0444(5) 0.750000 0.0378(9) Uani 1 2 d S T P . .
N1 N 0.4092(3) 0.2800(3) 0.8168(4) 0.0496(7) Uani 1 1 d . . . . .
N2 N 0.4462(4) 0.4133(3) 0.7889(4) 0.0539(8) Uani 1 1 d . . . . .
N3 N 0.4126(3) -0.0267(3) 0.6604(3) 0.0389(6) Uani 1 1 d . . . . .
O1 O 0.3432(3) 0.0468(3) 0.5751(3) 0.0572(8) Uani 1 1 d . . . . .
O2 O 0.3999(3) -0.1580(2) 0.6608(3) 0.0515(7) Uani 1 1 d . . . . .

loop_
_atom_site_aniso_label
_atom_site_aniso_U_11
_atom_site_aniso_U_22
_atom_site_aniso_U_33
_atom_site_aniso_U_23
_atom_site_aniso_U_13
_atom_site_aniso_U_12
Rb1 0.0445(3) 0.0290(3) 0.0526(3) -0.00157(12) -0.00070(13) -0.00026(11)
C1 0.037(2) 0.030(2) 0.040(2) 0.000 -0.0012(18) 0.000
C2 0.041(2) 0.030(2) 0.042(2) 0.000 -0.0039(19) 0.000
N1 0.0506(18) 0.0393(15) 0.0590(18) 0.0011(13) 0.0104(15) 0.0079(14)
N2 0.071(2) 0.0295(14) 0.0610(19) -0.0050(12) -0.0043(16) 0.0106(13)
N3 0.0428(15) 0.0298(13) 0.0439(14) 0.0023(11) -0.0016(12) -0.0034(11)
O1 0.0625(18) 0.0380(14) 0.0712(19) 0.0106(12) -0.0306(13) -0.0080(11)
O2 0.0642(18) 0.0283(11) 0.0620(16) 0.0007(10) -0.0108(13) -0.0083(11)

loop_
_atom_type_symbol
_atom_type_description
_atom_type_scat_dispersion_real
_atom_type_scat_dispersion_imag
_atom_type_scat_source
C C 0.0181 0.0091 'International Tables Vol C Tables 4.2.6.8 and 6.1.1.4'
N N 0.0311 0.0180 'International Tables Vol C Tables 4.2.6.8 and 6.1.1.4'
O O 0.0492 0.0322 'International Tables Vol C Tables 4.2.6.8 and 6.1.1.4'
Rb Rb -0.4688 1.6079 'International Tables Vol C Tables 4.2.6.8 and 6.1.1.4'

loop_
_geom_angle_atom_site_label_1
_geom_angle_atom_site_label_2
_geom_angle_atom_site_label_3
_geom_angle
_geom_angle_site_symmetry_1
_geom_angle_site_symmetry_3
_geom_angle_publ_flag
C1 Rb1 N1 21.98(6) 2 2 ?
N1 Rb1 C1 22.47(6) 4_457 2 ?
N1 Rb1 C1 126.38(8) . 2 ?
N1 Rb1 N1 37.09(10) 4_457 2 ?
N1 Rb1 N1 119.89(7) . 2 ?
N1 Rb1 N1 147.77(3) . 4_457 ?
N1 Rb1 N2 134.33(9) . 2 ?
N1 Rb1 N2 155.56(9) . 4_457 ?
N1 Rb1 N2 113.48(9) . 8_655 ?
N1 Rb1 N2 36.81(8) 4_457 2 ?
N1 Rb1 O1 82.19(9) . 7_556 ?
N1 Rb1 O2 66.47(8) . 7_556 ?
N1 Rb1 O2 70.36(8) . 8_665 ?
N1 Rb1 O2 114.51(8) . 6_567 ?
N2 Rb1 C1 119.91(9) 8_655 2 ?
N2 Rb1 C1 35.67(8) 2 2 ?
N2 Rb1 C1 36.09(9) 4_457 2 ?
N2 Rb1 N1 98.65(9) 8_655 4_457 ?
N2 Rb1 N1 36.34(8) 4_457 2 ?
N2 Rb1 N1 119.01(9) 8_655 2 ?
N2 Rb1 N1 22.90(8) 4_457 4_457 ?
N2 Rb1 N1 22.08(7) 2 2 ?
N2 Rb1 N2 85.38(9) 8_655 4_457 ?
N2 Rb1 N2 21.91(12) 4_457 2 ?
N2 Rb1 N2 97.28(7) 8_655 2 ?
N2 Rb1 O1 80.95(8) 8_655 7_556 ?
N2 Rb1 O2 121.70(8) 8_655 7_556 ?
N2 Rb1 O2 89.25(8) 8_655 6_567 ?
N2 Rb1 O2 88.26(8) 8_655 8_665 ?
O1 Rb1 C1 100.95(8) 7_556 2 ?
O1 Rb1 C1 48.80(9) 2 2 ?
O1 Rb1 N1 81.74(8) 2 . ?
O1 Rb1 N1 79.19(8) 7_556 2 ?
O1 Rb1 N1 106.30(8) 7_556 4_457 ?
O1 Rb1 N1 66.59(7) 2 4_457 ?
O1 Rb1 N1 58.48(8) 2 2 ?
O1 Rb1 N2 85.87(9) 7_556 4_457 ?
O1 Rb1 N2 80.04(7) 2 2 ?
O1 Rb1 N2 84.84(7) 2 4_457 ?
O1 Rb1 N2 69.80(8) 7_556 2 ?
O1 Rb1 N2 158.79(9) 2 8_655 ?
O1 Rb1 O1 117.00(9) 2 7_556 ?
O1 Rb1 O2 143.52(8) 7_556 8_665 ?
O1 Rb1 O2 77.22(8) 2 7_556 ?
O1 Rb1 O2 163.06(8) 7_556 6_567 ?
O1 Rb1 O2 70.48(8) 2 6_567 ?
O1 Rb1 O2 40.77(7) 7_556 7_556 ?
O1 Rb1 O2 83.07(8) 2 8_665 ?
O2 Rb1 C1 114.52(7) 8_665 2 ?
O2 Rb1 C1 72.00(6) 6_567 2 ?
O2 Rb1 C1 81.51(6) 7_556 2 ?
O2 Rb1 N1 93.79(7) 6_567 2 ?
O2 Rb1 N1 109.75(8) 8_665 4_457 ?
O2 Rb1 N1 62.33(7) 7_556 2 ?
O2 Rb1 N1 61.37(7) 6_567 4_457 ?
O2 Rb1 N1 135.29(7) 8_665 2 ?
O2 Rb1 N1 99.35(8) 7_556 4_457 ?
O2 Rb1 N2 128.09(8) 8_665 4_457 ?
O2 Rb1 N2 98.06(8) 6_567 2 ?
O2 Rb1 N2 79.57(8) 6_567 4_457 ?
O2 Rb1 N2 68.80(8) 7_556 2 ?
O2 Rb1 N2 90.70(8) 7_556 4_457 ?
O2 Rb1 N2 146.53(8) 8_665 2 ?
O2 Rb1 O2 134.46(4) 8_665 7_556 ?
O2 Rb1 O2 48.84(10) 8_665 6_567 ?
O2 Rb1 O2 146.90(2) 7_556 6_567 ?
Rb1 C1 Rb1 139.60(14) 4_557 2_554 ?
C2 C1 Rb1 110.20(7) . 2_554 ?
C2 C1 Rb1 110.20(7) . 4_557 ?
N1 C1 Rb1 82.11(17) 3_656 4_557 ?
N1 C1 Rb1 82.11(17) . 2_554 ?
N1 C1 Rb1 75.36(17) . 4_557 ?
N1 C1 Rb1 75.36(17) 3_656 2_554 ?
N1 C1 C2 124.4(2) . . ?
N1 C1 C2 124.4(2) 3_656 . ?
N1 C1 N1 111.2(4) 3_656 . ?
N3 C2 C1 119.2(2) 3_656 . ?
N3 C2 C1 119.2(2) . . ?
N3 C2 N3 121.7(4) 3_656 . ?
Rb1 N1 Rb1 139.91(10) 4_557 2_554 ?
Rb1 N1 Rb1 104.71(10) . 2_554 ?
Rb1 N1 Rb1 115.36(10) . 4_557 ?
C1 N1 Rb1 82.17(16) . 4_557 ?
C1 N1 Rb1 124.9(2) . . ?
C1 N1 Rb1 75.91(15) . 2_554 ?
C1 N1 N2 104.7(3) . . ?
N2 N1 Rb1 129.3(2) . . ?
N2 N1 Rb1 75.6(2) . 2_554 ?
N2 N1 Rb1 78.2(2) . 4_557 ?
Rb1 N2 Rb1 144.30(10) 4_557 2_554 ?
Rb1 N2 Rb1 94.62(9) 8_665 4_557 ?
Rb1 N2 Rb1 120.92(10) 8_665 2_554 ?
N1 N2 Rb1 78.9(2) . 4_557 ?
N1 N2 Rb1 82.3(2) . 2_554 ?
N1 N2 Rb1 125.6(2) . 8_665 ?
N2 N2 Rb1 82.7(3) 3_656 4_557 ?
N2 N2 Rb1 123.06(11) 3_656 8_665 ?
N2 N2 Rb1 75.4(3) 3_656 2_554 ?
N2 N2 N1 109.73(19) 3_656 . ?
C2 N3 Rb1 172.5(2) . 7 ?
O1 N3 Rb1 57.45(17) . 7 ?
O1 N3 C2 117.1(3) . . ?
O2 N3 Rb1 62.49(18) . 7 ?
O2 N3 C2 123.2(3) . . ?
O2 N3 O1 119.7(3) . . ?
Rb1 O1 Rb1 116.62(8) 2_554 7 ?
N3 O1 Rb1 139.9(2) . 2_554 ?
N3 O1 Rb1 102.21(19) . 7 ?
Rb1 O2 Rb1 111.06(9) 8_655 7 ?
Rb1 O2 Rb1 114.79(8) 7 6_657 ?
Rb1 O2 Rb1 98.11(7) 8_655 6_657 ?
N3 O2 Rb1 114.4(2) . 6_657 ?
N3 O2 Rb1 97.0(2) . 7 ?
N3 O2 Rb1 122.5(2) . 8_655 ?

loop_
_geom_bond_atom_site_label_1
_geom_bond_atom_site_label_2
_geom_bond_distance
_geom_bond_site_symmetry_2
_geom_bond_publ_flag
Rb1 C1 3.4460(16) 2 ?
Rb1 N1 2.944(3) . ?
Rb1 N1 3.519(3) 2 ?
Rb1 N1 3.365(4) 4_457 ?
Rb1 N2 3.008(3) 8_655 ?
Rb1 N2 3.439(3) 2 ?
Rb1 N2 3.356(3) 4_457 ?
Rb1 O1 2.906(3) 2 ?
Rb1 O1 3.042(3) 7_556 ?
Rb1 O2 3.070(3) 8_665 ?
Rb1 O2 3.183(3) 6_567 ?
Rb1 O2 3.152(3) 7_556 ?
C1 C2 1.470(6) . ?
C1 N1 1.330(4) 3_656 ?
C1 N1 1.330(4) . ?
C2 N3 1.375(3) . ?
C2 N3 1.375(3) 3_656 ?
N1 N2 1.335(4) . ?
N2 N2 1.294(7) 3_656 ?
N3 O1 1.254(4) . ?
N3 O2 1.244(3) . ?
